data_7055547
loop_
_publ_author_name
'Sp\"orler, Susanne'
'Strinitz, Frank'
'Rodehutskors, Philipp'
'M\"uller, Lisa'
'Waterloo, Andreas R.'
'D\"urr, Maximilian'
'H\"ubner, Eike'
'Ivanovi\'c-Burmazovi\'c, Ivana'
'Tykwinski, Rik R.'
'Burzlaff, Nicolai'

_publ_section_title
;
 Carbon-rich cyclopentadienyl ruthenium allenylidene complexes
;
_journal_issue 7
_journal_name_full 'New J. Chem.'
_journal_page_first 6127
_journal_paper_doi 10.1039/C5NJ03556B
_journal_volume 40
_journal_year 2016
_chemical_formula_moiety 'C62 H45 P2 Ru, F6 P, C H2 Cl2'
_chemical_formula_sum 'C63 H47 Cl2 F6 P3 Ru'
_chemical_formula_weight 1182.88
_space_group_crystal_system monoclinic
_space_group_IT_number 15
_space_group_name_Hall '-I 2ya'
_space_group_name_H-M_alt 'I 1 2/a 1'
_symmetry_space_group_name_Hall '-I 2ya'
_symmetry_space_group_name_H-M 'I 1 2/a 1'
_atom_sites_solution_hydrogens geom
_atom_sites_solution_primary direct
_audit_creation_date 2015-08-06
_audit_creation_method
;
Olex2 1.2
(compiled 2015.01.26 svn.r3150 for OlexSys, GUI svn.r4998)
;
_audit_update_record
;
2015-08-06 deposited with the CCDC.
2016-05-06 downloaded from the CCDC.
;
_cell_angle_alpha 90
_cell_angle_beta 105.389(3)
_cell_angle_gamma 90
_cell_formula_units_Z 8
_cell_length_a 20.6123(6)
_cell_length_b 22.6218(6)
_cell_length_c 25.5409(7)
_cell_measurement_reflns_used 16314
_cell_measurement_temperature 100
_cell_measurement_theta_max 29.3010
_cell_measurement_theta_min 3.4320
_cell_volume 11482.4(6)
_computing_cell_refinement
;
CrysAlisPro, Agilent Technologies,
Version 1.171.37.35 (release 13-08-2014 CrysAlis171 .NET)
(compiled Aug 13 2014,18:06:01)
;
_computing_data_collection
;
CrysAlisPro, Agilent Technologies,
Version 1.171.37.35 (release 13-08-2014 CrysAlis171 .NET)
(compiled Aug 13 2014,18:06:01)
;
_computing_data_reduction
;
CrysAlisPro, Agilent Technologies,
Version 1.171.37.35 (release 13-08-2014 CrysAlis171 .NET)
(compiled Aug 13 2014,18:06:01)
;
_computing_molecular_graphics 'Olex2 (Dolomanov et al., 2009)'
_computing_publication_material 'Olex2 (Dolomanov et al., 2009)'
_computing_structure_refinement 'ShelXL (Sheldrick, 2008)'
_computing_structure_solution 'ShelXT (Sheldrick, 2015)'
_diffrn_ambient_environment air
_diffrn_ambient_temperature 100
_diffrn_detector 'CCD plate'
_diffrn_detector_area_resol_mean 5.2903
_diffrn_detector_type AtlasS2
_diffrn_measured_fraction_theta_full 0.998
_diffrn_measured_fraction_theta_max 0.998
_diffrn_measurement_details
;
  1 omega  -20.00   88.00   1.0000   59.0000
omega____ theta____ kappa____ phi______ frames
    -       12.0947   77.0000  150.0000 108

  2 omega  -20.00   53.00   1.0000   59.0000
omega____ theta____ kappa____ phi______ frames
    -       12.0947  -99.0000    0.0000 73

  3 omega  -20.00   53.00   1.0000   59.0000
omega____ theta____ kappa____ phi______ frames
    -       12.0947  -99.0000 -180.0000 73
;
_diffrn_measurement_device 'four-circle diffractometer'
_diffrn_measurement_device_type 'SuperNova, Dual, Cu at zero, AtlasS2'
_diffrn_measurement_method '\w scans'
_diffrn_orient_matrix_UB_11 -0.0022851000
_diffrn_orient_matrix_UB_12 -0.0057759000
_diffrn_orient_matrix_UB_13 -0.0277327000
_diffrn_orient_matrix_UB_21 -0.0057110000
_diffrn_orient_matrix_UB_22 0.0304812000
_diffrn_orient_matrix_UB_23 -0.0059879000
_diffrn_orient_matrix_UB_31 0.0351468000
_diffrn_orient_matrix_UB_32 0.0045987000
_diffrn_orient_matrix_UB_33 0.0049995000
_diffrn_radiation_monochromator mirror
_diffrn_radiation_probe x-ray
_diffrn_radiation_type MoK\a
_diffrn_radiation_wavelength 0.71073
_diffrn_reflns_av_R_equivalents 0.0265
_diffrn_reflns_av_unetI/netI 0.0350
_diffrn_reflns_Laue_measured_fraction_full 0.998
_diffrn_reflns_Laue_measured_fraction_max 0.998
_diffrn_reflns_limit_h_max 27
_diffrn_reflns_limit_h_min -28
_diffrn_reflns_limit_k_max 30
_diffrn_reflns_limit_k_min -30
_diffrn_reflns_limit_l_max 34
_diffrn_reflns_limit_l_min -35
_diffrn_reflns_number 38940
_diffrn_reflns_point_group_measured_fraction_full 0.998
_diffrn_reflns_point_group_measured_fraction_max 0.998
_diffrn_reflns_theta_full 25.350
_diffrn_reflns_theta_max 25.350
_diffrn_reflns_theta_min 2.889
_diffrn_source 'SuperNova (Mo) X-ray Source'
_exptl_absorpt_coefficient_mu 0.508
_exptl_absorpt_correction_T_max 1.00000
_exptl_absorpt_correction_T_min 0.86199
_exptl_absorpt_correction_type multi-scan
_exptl_absorpt_process_details
;
CrysAlisPro, Agilent Technologies,
Version 1.171.37.35 (release 13-08-2014 CrysAlis171 .NET)
(compiled Aug 13 2014,18:06:01)
Empirical absorption correction using spherical harmonics,
 implemented in SCALE3 ABSPACK scaling algorithm.
Empirical absorption correction using spherical harmonics,
 implemented in SCALE3 ABSPACK scaling algorithm.
;
_exptl_crystal_colour green
_exptl_crystal_colour_primary green
_exptl_crystal_density_diffrn 1.369
_exptl_crystal_description block
_exptl_crystal_F_000 4816
_exptl_crystal_size_max 0.3058
_exptl_crystal_size_mid 0.2526
_exptl_crystal_size_min 0.1162
_refine_diff_density_max 1.553
_refine_diff_density_min -1.157
_refine_diff_density_rms 0.095
_refine_ls_extinction_method none
_refine_ls_goodness_of_fit_ref 1.057
_refine_ls_hydrogen_treatment constr
_refine_ls_matrix_type full
_refine_ls_number_parameters 703
_refine_ls_number_reflns 10493
_refine_ls_number_restraints 0
_refine_ls_restrained_S_all 1.057
_refine_ls_R_factor_all 0.0513
_refine_ls_R_factor_gt 0.0437
_refine_ls_shift/su_max 0.001
_refine_ls_shift/su_mean 0.000
_refine_ls_structure_factor_coef Fsqd
_refine_ls_weighting_details 'w=1/[\s^2^(Fo^2^)+(0.0680P)^2^+47.9990P] where P=(Fo^2^+2Fc^2^)/3'
_refine_ls_weighting_scheme calc
_refine_ls_wR_factor_gt 0.1249
_refine_ls_wR_factor_ref 0.1298
_reflns_Friedel_coverage 0.000
_reflns_number_gt 9065
_reflns_number_total 10493
_reflns_threshold_expression 'I > 2\s(I)'
_cod_data_source_file c5nj03556b2.cif
_cod_data_source_block buni150630
_cod_depositor_comments 'Adding full bibliography for 7055545--7055547.cif.'
_cod_database_code 7055547
_chemical_oxdiff_formula 'C H O Cl Ru P F'
_shelx_space_group_comment
;
The symmetry employed for this shelxl refinement is uniquely defined
by the following loop, which should always be used as a source of
symmetry information in preference to the above space-group names.
They are only intended as comments.
;
_reflns_odcompleteness_completeness 99.80
_reflns_odcompleteness_iscentric 1
_reflns_odcompleteness_theta 26.00
_olex2_refinement_description
;
1. Fixed Uiso
 At 1.2 times of:
  All C(H) groups, All C(H,H) groups
2. Others
 Fixed Sof: Cl3(0.5) Cl4(0.5) C81(0.5) H81(0.5) H82(0.5) Cl1(0.5) C71(0.5)
 H72(0.5) H71(0.5) Cl2(0.5)
3.a Secondary CH2 refined with riding coordinates:
 C81(H81,H82), C71(H72,H71)
3.b Aromatic/amide H refined with riding coordinates:
 C3(H3), C32(H32), C107(H107), C1AA(H1AA), C5(H5), C2(H2), C4(H4), C1(H1),
 C95(H95), C42(H42), C44(H44), C46(H46), C12(H12), C66(H66), C100(H100),
 C22(H22), C36(H36), C25(H25), C33(H33), C56(H56), C102(H102), C43(H43),
 C103(H103), C45(H45), C62(H62), C15(H15), C96(H96), C105(H105), C99(H99),
 C97(H97), C34(H34), C13(H13), C52(H52), C65(H65), C35(H35), C26(H26),
 C106(H106), C14(H14), C24(H24), C23(H23), C64(H64), C53(H53), C55(H55),
 C63(H63), C54(H54)
;
_shelx_shelxl_version_number 2014/7
_olex2_date_sample_data_collection 2015-06-30
_olex2_submission_special_instructions 'No special instructions were received'

loop_
_space_group_symop_operation_xyz
'x, y, z'
'-x+1/2, y, -z'
'x+1/2, y+1/2, z+1/2'
'-x+1, y+1/2, -z+1/2'
'-x, -y, -z'
'x-1/2, -y, z'
'-x+1/2, -y+1/2, -z+1/2'
'x, -y+1/2, z+1/2'

loop_
_atom_site_label
_atom_site_type_symbol
_atom_site_fract_x
_atom_site_fract_y
_atom_site_fract_z
_atom_site_U_iso_or_equiv
_atom_site_adp_type
_atom_site_occupancy
_atom_site_site_symmetry_order
_atom_site_calc_flag
_atom_site_refinement_flags_posn
_atom_site_refinement_flags_occupancy
Ru1 Ru 0.41869(2) 0.35970(2) 0.78479(2) 0.01556(9) Uani 1 1 d . .
P2 P 0.41496(4) 0.46062(4) 0.76818(3) 0.01717(18) Uani 1 1 d . .
P1 P 0.37451(4) 0.31658(4) 0.70038(3) 0.01709(18) Uani 1 1 d . .
P3 P 0.42395(4) 0.71326(4) 0.54085(3) 0.0242(2) Uani 1 1 d . .
F3 F 0.40912(10) 0.72300(9) 0.47707(8) 0.0315(5) Uani 1 1 d . .
F6 F 0.50159(10) 0.72727(10) 0.54714(8) 0.0346(5) Uani 1 1 d . .
F2 F 0.41023(11) 0.78199(10) 0.54820(9) 0.0372(5) Uani 1 1 d . .
F5 F 0.34655(12) 0.69928(13) 0.53426(11) 0.0537(7) Uani 1 1 d . .
F4 F 0.43775(14) 0.64470(10) 0.53249(10) 0.0453(6) Uani 1 1 d . .
F1 F 0.43931(14) 0.70432(12) 0.60480(9) 0.0532(7) Uani 1 1 d . .
C3 C 0.34231(16) 0.35997(15) 0.83372(14) 0.0222(7) Uani 1 1 d . .
H3 H 0.3010 0.3810 0.8230 0.027 Uiso 1 1 calc R .
C111 C 0.71713(15) 0.33693(13) 0.71371(13) 0.0184(6) Uani 1 1 d . .
C91 C 0.50624(15) 0.35221(13) 0.77197(12) 0.0174(6) Uani 1 1 d . .
C108 C 0.68340(15) 0.33003(13) 0.81518(13) 0.0181(6) Uani 1 1 d . .
C110 C 0.76762(15) 0.32341(13) 0.76207(13) 0.0190(7) Uani 1 1 d . .
C32 C 0.24012(16) 0.34564(14) 0.69450(14) 0.0209(7) Uani 1 1 d . .
H32 H 0.2560 0.3540 0.7322 0.025 Uiso 1 1 calc R .
C94 C 0.64913(15) 0.34741(13) 0.71460(13) 0.0182(6) Uani 1 1 d . .
C107 C 0.66860(16) 0.32659(15) 0.86527(14) 0.0236(7) Uani 1 1 d . .
H107 H 0.6237 0.3327 0.8671 0.028 Uiso 1 1 calc R .
C11 C 0.38341(15) 0.23570(14) 0.70883(13) 0.0198(7) Uani 1 1 d . .
C31 C 0.28468(15) 0.32652(14) 0.66594(13) 0.0200(7) Uani 1 1 d . .
C1AA C 0.44455(16) 0.21267(15) 0.74001(14) 0.0226(7) Uani 1 1 d . .
H1AA H 0.4797 0.2389 0.7573 0.027 Uiso 1 1 calc R .
C21 C 0.41009(15) 0.32900(15) 0.64277(13) 0.0212(7) Uani 1 1 d . .
C5 C 0.42156(17) 0.28620(15) 0.84492(13) 0.0239(7) Uani 1 1 d . .
H5 H 0.4421 0.2491 0.8425 0.029 Uiso 1 1 calc R .
C92 C 0.56454(16) 0.34635(14) 0.76686(13) 0.0192(7) Uani 1 1 d . .
C61 C 0.33254(16) 0.48993(14) 0.76949(15) 0.0231(7) Uani 1 1 d . .
C41 C 0.43547(16) 0.49548(14) 0.70984(13) 0.0188(6) Uani 1 1 d . .
C2 C 0.40514(16) 0.38234(16) 0.86649(13) 0.0232(7) Uani 1 1 d . .
H2 H 0.4130 0.4212 0.8810 0.028 Uiso 1 1 calc R .
C93 C 0.63069(15) 0.34154(13) 0.76544(13) 0.0179(6) Uani 1 1 d . .
C101 C 0.83415(15) 0.31121(14) 0.75999(14) 0.0217(7) Uani 1 1 d . .
C4 C 0.35320(17) 0.30116(15) 0.82050(13) 0.0236(7) Uani 1 1 d . .
H4 H 0.3203 0.2756 0.7988 0.028 Uiso 1 1 calc R .
C1 C 0.45346(17) 0.33647(16) 0.87350(13) 0.0254(7) Uani 1 1 d . .
H1 H 0.4992 0.3390 0.8938 0.030 Uiso 1 1 calc R .
C95 C 0.60178(16) 0.36130(13) 0.66634(14) 0.0208(7) Uani 1 1 d . .
H95 H 0.5564 0.3681 0.6667 0.025 Uiso 1 1 calc R .
C42 C 0.49662(16) 0.47939(14) 0.70026(14) 0.0230(7) Uani 1 1 d . .
H42 H 0.5240 0.4504 0.7226 0.028 Uiso 1 1 calc R .
C44 C 0.47829(18) 0.54794(15) 0.62585(14) 0.0280(8) Uani 1 1 d . .
H44 H 0.4925 0.5655 0.5970 0.034 Uiso 1 1 calc R .
C46 C 0.39683(17) 0.53882(14) 0.67770(14) 0.0239(7) Uani 1 1 d . .
H46 H 0.3556 0.5510 0.6844 0.029 Uiso 1 1 calc R .
C109 C 0.75055(15) 0.32087(13) 0.81256(13) 0.0183(6) Uani 1 1 d . .
C51 C 0.47549(16) 0.50144(15) 0.82217(13) 0.0227(7) Uani 1 1 d . .
C12 C 0.33282(16) 0.19621(15) 0.68304(14) 0.0231(7) Uani 1 1 d . .
H12 H 0.2910 0.2109 0.6616 0.028 Uiso 1 1 calc R .
C66 C 0.31941(18) 0.51076(15) 0.81666(16) 0.0292(8) Uani 1 1 d . .
H66 H 0.3552 0.5154 0.8486 0.035 Uiso 1 1 calc R .
C100 C 0.84921(16) 0.31264(14) 0.70862(15) 0.0248(7) Uani 1 1 d . .
H100 H 0.8937 0.3040 0.7068 0.030 Uiso 1 1 calc R .
C22 C 0.40138(18) 0.38404(17) 0.61807(14) 0.0285(8) Uani 1 1 d . .
H22 H 0.3812 0.4150 0.6334 0.034 Uiso 1 1 calc R .
C104 C 0.80084(16) 0.30732(14) 0.86055(14) 0.0235(7) Uani 1 1 d . .
C36 C 0.25930(17) 0.31442(16) 0.61002(14) 0.0276(8) Uani 1 1 d . .
H36 H 0.2889 0.3011 0.5897 0.033 Uiso 1 1 calc R .
C25 C 0.45884(18) 0.29431(19) 0.57238(15) 0.0352(9) Uani 1 1 d . .
H25 H 0.4788 0.2634 0.5568 0.042 Uiso 1 1 calc R .
C33 C 0.17170(16) 0.35280(15) 0.66815(15) 0.0254(7) Uani 1 1 d . .
H33 H 0.1416 0.3659 0.6882 0.031 Uiso 1 1 calc R .
C56 C 0.53399(17) 0.47373(17) 0.85160(14) 0.0292(8) Uani 1 1 d . .
H56 H 0.5412 0.4331 0.8455 0.035 Uiso 1 1 calc R .
C102 C 0.88339(16) 0.29702(15) 0.80914(15) 0.0250(7) Uani 1 1 d . .
H102 H 0.9281 0.2886 0.8080 0.030 Uiso 1 1 calc R .
C43 C 0.51770(17) 0.50544(15) 0.65836(14) 0.0260(7) Uani 1 1 d . .
H43 H 0.5593 0.4940 0.6520 0.031 Uiso 1 1 calc R .
C103 C 0.86798(16) 0.29525(15) 0.85714(15) 0.0268(8) Uani 1 1 d . .
H103 H 0.9020 0.2859 0.8892 0.032 Uiso 1 1 calc R .
C45 C 0.41814(18) 0.56458(16) 0.63574(15) 0.0300(8) Uani 1 1 d . .
H45 H 0.3911 0.5939 0.6136 0.036 Uiso 1 1 calc R .
C62 C 0.27928(17) 0.48325(15) 0.72299(16) 0.0293(8) Uani 1 1 d . .
H62 H 0.2874 0.4684 0.6905 0.035 Uiso 1 1 calc R .
C15 C 0.45453(17) 0.15230(15) 0.74606(15) 0.0262(7) Uani 1 1 d . .
H15 H 0.4960 0.1374 0.7679 0.031 Uiso 1 1 calc R .
C96 C 0.61947(17) 0.36540(15) 0.61778(14) 0.0250(7) Uani 1 1 d . .
H96 H 0.5866 0.3763 0.5855 0.030 Uiso 1 1 calc R .
C105 C 0.78346(17) 0.30444(17) 0.91014(15) 0.0297(8) Uani 1 1 d . .
H105 H 0.8171 0.2955 0.9425 0.036 Uiso 1 1 calc R .
C99 C 0.80178(17) 0.32598(15) 0.66249(15) 0.0258(7) Uani 1 1 d . .
H99 H 0.8134 0.3263 0.6289 0.031 Uiso 1 1 calc R .
C97 C 0.68446(18) 0.35380(15) 0.61612(14) 0.0259(7) Uani 1 1 d . .
H97 H 0.6956 0.3555 0.5823 0.031 Uiso 1 1 calc R .
C34 C 0.14781(17) 0.34120(16) 0.61395(15) 0.0276(8) Uani 1 1 d . .
H34 H 0.1014 0.3464 0.5963 0.033 Uiso 1 1 calc R .
C13 C 0.34349(17) 0.13533(15) 0.68871(16) 0.0277(8) Uani 1 1 d . .
H13 H 0.3091 0.1087 0.6708 0.033 Uiso 1 1 calc R .
C52 C 0.46584(18) 0.56103(16) 0.83142(14) 0.0280(8) Uani 1 1 d . .
H52 H 0.4268 0.5808 0.8106 0.034 Uiso 1 1 calc R .
C98 C 0.73447(16) 0.33959(14) 0.66330(14) 0.0219(7) Uani 1 1 d . .
C65 C 0.2536(2) 0.52501(16) 0.81738(19) 0.0381(10) Uani 1 1 d . .
H65 H 0.2450 0.5391 0.8499 0.046 Uiso 1 1 calc R .
C35 C 0.19204(18) 0.32171(17) 0.58468(15) 0.0322(8) Uani 1 1 d . .
H35 H 0.1756 0.3134 0.5470 0.039 Uiso 1 1 calc R .
C26 C 0.43919(17) 0.28409(17) 0.61925(14) 0.0289(8) Uani 1 1 d . .
H26 H 0.4456 0.2461 0.6356 0.035 Uiso 1 1 calc R .
C106 C 0.71831(17) 0.31435(17) 0.91237(15) 0.0301(8) Uani 1 1 d . .
H106 H 0.7074 0.3128 0.9462 0.036 Uiso 1 1 calc R .
C14 C 0.40406(17) 0.11356(16) 0.72030(15) 0.0289(8) Uani 1 1 d . .
H14 H 0.4110 0.0721 0.7243 0.035 Uiso 1 1 calc R .
C24 C 0.44957(18) 0.34952(19) 0.54803(15) 0.0346(9) Uani 1 1 d . .
H24 H 0.4623 0.3565 0.5155 0.042 Uiso 1 1 calc R .
C23 C 0.42154(19) 0.39445(18) 0.57159(15) 0.0342(9) Uani 1 1 d . .
H23 H 0.4162 0.4327 0.5556 0.041 Uiso 1 1 calc R .
C64 C 0.20173(19) 0.51890(16) 0.7717(2) 0.0416(11) Uani 1 1 d . .
H64 H 0.1572 0.5288 0.7725 0.050 Uiso 1 1 calc R .
C53 C 0.5130(2) 0.59163(18) 0.87099(16) 0.0384(9) Uani 1 1 d . .
H53 H 0.5052 0.6319 0.8781 0.046 Uiso 1 1 calc R .
C55 C 0.5823(2) 0.5055(2) 0.89018(16) 0.0396(10) Uani 1 1 d . .
H55 H 0.6228 0.4868 0.9095 0.047 Uiso 1 1 calc R .
C63 C 0.21379(18) 0.49840(16) 0.7241(2) 0.0394(10) Uani 1 1 d . .
H63 H 0.1777 0.4946 0.6923 0.047 Uiso 1 1 calc R .
C54 C 0.5711(2) 0.5641(2) 0.90017(16) 0.0419(10) Uani 1 1 d . .
H54 H 0.6033 0.5854 0.9271 0.050 Uiso 1 1 calc R .
Cl3 Cl 0.4106(2) 0.49782(13) 0.45897(12) 0.0831(11) Uani 0.5 1 d . P
Cl4 Cl 0.2669(2) 0.5043(2) 0.43025(14) 0.0987(12) Uani 0.5 1 d . P
C81 C 0.3403(7) 0.5220(7) 0.4760(5) 0.098(5) Uani 0.5 1 d . P
H81A H 0.3401 0.5049 0.5117 0.118 Uiso 0.5 1 calc R P
H81B H 0.3429 0.5655 0.4802 0.118 Uiso 0.5 1 calc R P
Cl1 Cl 0.7030(3) 0.90501(19) 0.54744(16) 0.1125(14) Uani 0.5 1 d . P
C71 C 0.6798(5) 0.8326(4) 0.5335(4) 0.053(2) Uani 0.5 1 d . P
H71A H 0.7126 0.8083 0.5602 0.063 Uiso 0.5 1 calc R P
H71B H 0.6359 0.8276 0.5418 0.063 Uiso 0.5 1 calc R P
Cl2 Cl 0.6730(5) 0.8044(2) 0.4789(2) 0.221(4) Uani 0.5 1 d . P

loop_
_atom_site_aniso_label
_atom_site_aniso_U_11
_atom_site_aniso_U_22
_atom_site_aniso_U_33
_atom_site_aniso_U_23
_atom_site_aniso_U_13
_atom_site_aniso_U_12
Ru1 0.01041(14) 0.01643(14) 0.02060(15) 0.00403(10) 0.00547(10) 0.00193(9)
P2 0.0134(4) 0.0168(4) 0.0221(4) 0.0020(3) 0.0060(3) 0.0011(3)
P1 0.0117(4) 0.0173(4) 0.0227(4) 0.0014(3) 0.0054(3) 0.0018(3)
P3 0.0257(5) 0.0293(5) 0.0188(4) -0.0026(4) 0.0078(3) -0.0015(4)
F3 0.0344(11) 0.0380(12) 0.0195(10) 0.0013(9) 0.0025(8) 0.0079(9)
F6 0.0229(10) 0.0486(13) 0.0305(11) -0.0079(10) 0.0038(9) 0.0054(9)
F2 0.0303(11) 0.0357(12) 0.0480(13) -0.0135(10) 0.0148(10) 0.0016(9)
F5 0.0362(13) 0.0726(18) 0.0604(16) -0.0272(14) 0.0269(12) -0.0248(12)
F4 0.0726(18) 0.0285(12) 0.0365(13) 0.0054(10) 0.0176(12) 0.0020(11)
F1 0.0773(18) 0.0643(17) 0.0208(11) -0.0024(11) 0.0177(11) -0.0123(14)
C3 0.0166(16) 0.0280(18) 0.0249(17) 0.0082(14) 0.0104(13) 0.0028(13)
C111 0.0161(15) 0.0124(14) 0.0283(17) 0.0009(13) 0.0086(13) -0.0028(12)
C91 0.0165(15) 0.0156(15) 0.0190(15) 0.0048(12) 0.0029(12) -0.0011(12)
C108 0.0147(15) 0.0144(15) 0.0252(16) 0.0037(13) 0.0054(12) -0.0007(12)
C110 0.0158(15) 0.0113(14) 0.0314(17) 0.0011(13) 0.0089(13) -0.0012(12)
C32 0.0168(15) 0.0196(16) 0.0267(17) 0.0030(13) 0.0067(13) 0.0006(12)
C94 0.0183(16) 0.0128(14) 0.0259(17) 0.0019(13) 0.0098(13) -0.0006(12)
C107 0.0162(15) 0.0266(18) 0.0297(18) 0.0046(14) 0.0091(13) 0.0012(13)
C11 0.0163(15) 0.0185(16) 0.0280(17) 0.0008(13) 0.0115(13) 0.0027(12)
C31 0.0129(14) 0.0190(16) 0.0272(17) 0.0023(13) 0.0038(13) 0.0011(12)
C1AA 0.0146(15) 0.0231(17) 0.0312(18) -0.0004(14) 0.0081(13) 0.0010(13)
C21 0.0125(14) 0.0286(18) 0.0217(16) -0.0012(14) 0.0031(12) -0.0019(13)
C5 0.0248(17) 0.0238(17) 0.0258(17) 0.0090(14) 0.0116(14) 0.0037(13)
C92 0.0173(16) 0.0174(15) 0.0231(16) 0.0044(13) 0.0059(13) -0.0002(12)
C61 0.0176(16) 0.0154(15) 0.0386(19) 0.0060(14) 0.0114(14) 0.0022(12)
C41 0.0182(15) 0.0171(15) 0.0214(15) -0.0003(13) 0.0056(12) -0.0027(12)
C2 0.0240(17) 0.0255(17) 0.0222(16) 0.0046(14) 0.0096(13) 0.0003(14)
C93 0.0148(15) 0.0110(14) 0.0291(17) 0.0014(13) 0.0082(13) -0.0003(11)
C101 0.0164(15) 0.0146(15) 0.0361(19) -0.0007(14) 0.0104(14) -0.0020(12)
C4 0.0230(17) 0.0265(17) 0.0251(16) 0.0056(14) 0.0128(13) -0.0033(14)
C1 0.0195(16) 0.0354(19) 0.0216(16) 0.0097(15) 0.0059(13) 0.0012(14)
C95 0.0156(15) 0.0171(16) 0.0299(18) -0.0014(13) 0.0062(13) 0.0006(12)
C42 0.0198(16) 0.0203(16) 0.0290(17) 0.0058(14) 0.0066(13) 0.0015(13)
C44 0.0340(19) 0.0244(18) 0.0289(18) 0.0060(15) 0.0142(15) -0.0001(15)
C46 0.0238(17) 0.0206(17) 0.0290(17) 0.0037(14) 0.0099(14) 0.0057(13)
C109 0.0151(15) 0.0121(14) 0.0284(17) 0.0014(13) 0.0070(13) -0.0008(11)
C51 0.0207(16) 0.0272(18) 0.0219(16) -0.0012(14) 0.0084(13) -0.0046(13)
C12 0.0150(15) 0.0246(17) 0.0316(18) -0.0012(14) 0.0093(13) 0.0022(13)
C66 0.0296(19) 0.0211(17) 0.042(2) 0.0066(16) 0.0185(16) 0.0040(14)
C100 0.0168(16) 0.0206(16) 0.041(2) 0.0000(15) 0.0155(15) -0.0011(13)
C22 0.0285(18) 0.0315(19) 0.0261(18) -0.0031(15) 0.0082(15) -0.0058(15)
C104 0.0170(16) 0.0200(16) 0.0325(18) 0.0034(14) 0.0049(14) 0.0014(12)
C36 0.0209(17) 0.0328(19) 0.0289(18) -0.0027(15) 0.0061(14) 0.0035(14)
C25 0.0230(18) 0.054(3) 0.0304(19) -0.0042(18) 0.0096(15) 0.0082(17)
C33 0.0153(16) 0.0257(18) 0.037(2) 0.0075(15) 0.0098(14) 0.0034(13)
C56 0.0250(18) 0.032(2) 0.0290(18) -0.0002(16) 0.0051(15) -0.0021(15)
C102 0.0121(15) 0.0199(16) 0.044(2) 0.0022(15) 0.0084(14) 0.0009(12)
C43 0.0197(16) 0.0280(18) 0.0320(18) 0.0045(15) 0.0100(14) -0.0015(14)
C103 0.0133(15) 0.0261(18) 0.039(2) 0.0064(15) 0.0042(14) 0.0040(13)
C45 0.035(2) 0.0256(18) 0.0314(19) 0.0099(15) 0.0120(16) 0.0107(15)
C62 0.0198(17) 0.0185(17) 0.049(2) 0.0049(16) 0.0070(16) 0.0022(13)
C15 0.0190(16) 0.0236(17) 0.039(2) 0.0062(15) 0.0125(15) 0.0056(13)
C96 0.0244(17) 0.0240(17) 0.0259(17) 0.0017(14) 0.0058(14) -0.0001(13)
C105 0.0222(17) 0.036(2) 0.0298(18) 0.0099(16) 0.0047(14) 0.0033(15)
C99 0.0249(17) 0.0226(17) 0.0358(19) -0.0023(15) 0.0188(15) -0.0047(14)
C97 0.0290(18) 0.0249(18) 0.0266(18) -0.0014(14) 0.0122(15) -0.0048(14)
C34 0.0173(16) 0.0264(18) 0.0355(19) 0.0049(15) 0.0005(14) -0.0013(14)
C13 0.0213(17) 0.0225(18) 0.044(2) -0.0054(15) 0.0159(16) -0.0042(13)
C52 0.0312(19) 0.0276(18) 0.0267(17) 0.0020(15) 0.0101(15) -0.0068(15)
C98 0.0222(16) 0.0165(15) 0.0292(17) -0.0019(14) 0.0104(14) -0.0042(13)
C65 0.040(2) 0.0208(18) 0.065(3) 0.0096(18) 0.035(2) 0.0075(16)
C35 0.0252(18) 0.038(2) 0.0302(19) -0.0008(16) 0.0010(15) 0.0006(16)
C26 0.0195(17) 0.039(2) 0.0293(18) 0.0017(16) 0.0083(14) 0.0058(15)
C106 0.0231(17) 0.041(2) 0.0276(18) 0.0076(16) 0.0093(14) 0.0017(15)
C14 0.0249(18) 0.0215(17) 0.045(2) 0.0029(16) 0.0177(16) 0.0035(14)
C24 0.0248(18) 0.060(3) 0.0191(17) -0.0022(17) 0.0057(14) -0.0065(17)
C23 0.037(2) 0.038(2) 0.0261(18) 0.0025(16) 0.0069(16) -0.0077(17)
C64 0.025(2) 0.0167(18) 0.091(3) 0.010(2) 0.029(2) 0.0052(15)
C53 0.049(2) 0.032(2) 0.036(2) -0.0058(17) 0.0136(18) -0.0095(18)
C55 0.031(2) 0.053(3) 0.0289(19) -0.0020(18) -0.0023(16) -0.0050(18)
C63 0.0177(18) 0.0241(19) 0.073(3) 0.0043(19) 0.0058(18) 0.0027(14)
C54 0.044(2) 0.049(3) 0.029(2) -0.0086(19) 0.0041(18) -0.018(2)
Cl3 0.144(3) 0.0609(16) 0.0722(17) 0.0374(14) 0.077(2) 0.0457(18)
Cl4 0.102(3) 0.131(3) 0.0643(18) 0.000(2) 0.0241(18) -0.044(2)
C81 0.105(10) 0.126(12) 0.074(8) 0.070(8) 0.041(8) 0.064(9)
Cl1 0.166(4) 0.091(3) 0.083(2) 0.007(2) 0.038(3) 0.025(3)
C71 0.071(6) 0.040(5) 0.053(6) 0.003(4) 0.027(5) 0.005(5)
Cl2 0.503(13) 0.082(3) 0.091(3) 0.008(3) 0.102(5) 0.042(5)

loop_
_atom_type_symbol
_atom_type_description
_atom_type_scat_dispersion_real
_atom_type_scat_dispersion_imag
_atom_type_scat_source
C C 0.0033 0.0016 'International Tables Vol C Tables 4.2.6.8 and 6.1.1.4'
H H 0.0000 0.0000 'International Tables Vol C Tables 4.2.6.8 and 6.1.1.4'
Cl Cl 0.1484 0.1585 'International Tables Vol C Tables 4.2.6.8 and 6.1.1.4'
F F 0.0171 0.0103 'International Tables Vol C Tables 4.2.6.8 and 6.1.1.4'
P P 0.1023 0.0942 'International Tables Vol C Tables 4.2.6.8 and 6.1.1.4'
Ru Ru -1.2594 0.8363 'International Tables Vol C Tables 4.2.6.8 and 6.1.1.4'

loop_
_exptl_crystal_face_index_h
_exptl_crystal_face_index_k
_exptl_crystal_face_index_l
_exptl_crystal_face_perp_dist
_exptl_oxdiff_crystal_face_indexfrac_h
_exptl_oxdiff_crystal_face_indexfrac_k
_exptl_oxdiff_crystal_face_indexfrac_l
_exptl_oxdiff_crystal_face_x
_exptl_oxdiff_crystal_face_y
_exptl_oxdiff_crystal_face_z
18 -20 9 0.0876 17.9886 -19.9860 8.9685 -0.1744 -0.7656 0.5852
-26 -14 8 0.1277 -25.9766 -13.9515 8.0078 -0.0821 -0.3249 -0.9371
-22 -20 11 0.1394 -21.9787 -19.9461 10.9990 -0.1396 -0.5483 -0.8092
27 7 2 0.1610 26.9814 6.9548 1.9728 -0.1565 0.0461 0.9902
4 14 30 0.0884 4.0200 13.9350 29.9395 -0.9200 0.2225 0.3551
-11 12 33 0.0906 -10.9665 11.9518 32.9468 -0.9577 0.2297 -0.1658
23 10 10 0.1458 22.9906 9.9444 9.9611 -0.3862 0.1122 0.9036
-9 13 33 0.0887 -8.9679 12.9476 32.9451 -0.9679 0.2486 -0.0909
-9 -1 36 0.0664 -8.9683 -1.0259 35.9400 -0.9703 -0.1953 -0.1402
1 1 34 0.0729 1.0228 0.9615 33.9351 -0.9490 -0.1797 0.2100
-3 -3 35 0.0657 -2.9740 -3.0269 34.9368 -0.9446 -0.2845 0.0562
-9 -4 36 0.0626 -8.9688 -4.0196 35.9401 -0.9530 -0.2865 -0.1540
-1 -9 34 0.0610 -0.9774 -9.0153 33.9372 -0.8869 -0.4724 0.0939
-15 -11 32 0.0884 -14.9681 -10.9943 31.9531 -0.7884 -0.4410 -0.4169
-21 -10 28 0.1023 -20.9660 -9.9860 27.9657 -0.6700 -0.3521 -0.6430
0 -9 33 0.0612 0.0212 -9.0153 32.9383 -0.8614 -0.4721 0.1240
28 -2 -1 0.1629 27.9770 -2.0241 -1.0220 -0.0239 -0.2154 0.9689
21 21 -3 0.1526 20.9852 20.9367 -3.0132 -0.0853 0.5364 0.8188
21 -22 -2 0.1083 20.9783 -21.9734 -2.0133 0.1348 -0.7775 0.6262
-21 -21 3 0.1431 -20.9852 -20.9367 3.0132 0.0853 -0.5364 -0.8188
20 -22 -2 0.1074 19.9791 -21.9724 -2.0125 0.1371 -0.7718 0.5911
10 -30 -1 0.1485 9.9862 -29.9460 -1.0054 0.1780 -0.9638 0.2082
-5 29 15 0.1160 -4.9806 28.9284 14.9748 -0.5710 0.8205 0.0328
6 28 12 0.1033 6.0085 27.9221 11.9711 -0.5070 0.7451 0.3994
16 24 8 0.1276 15.9972 23.9242 7.9702 -0.3958 0.5902 0.7121
21 -21 -14 0.1212 20.9702 -20.9631 -13.9908 0.4612 -0.6750 0.5707
-22 -18 -4 0.1344 -21.9887 -17.9348 -3.9729 0.2640 -0.3973 -0.8752
-16 -24 -8 0.1539 -15.9972 -23.9242 -7.9702 0.3958 -0.5902 -0.7121
18 -24 -15 0.1211 17.9713 -23.9525 -14.9862 0.5129 -0.7430 0.4466
-7 -8 -30 0.0846 -7.0166 -7.9445 -29.9372 0.8922 -0.0228 -0.4328
-21 -7 -15 0.1039 -20.9951 -6.9476 -14.9535 0.5028 -0.0023 -0.8446
1 -1 -35 0.0433 0.9749 -0.9625 -34.9349 0.9722 0.1743 -0.1448
-3 5 -33 0.0461 -3.0195 5.0269 -32.9355 0.8913 0.3677 -0.2477
4 6 -35 0.0684 3.9738 6.0195 -34.9378 0.9251 0.3700 -0.0073
-11 3 -29 0.0554 -11.0108 3.0354 -28.9361 0.8101 0.3287 -0.5177
-1 27 -18 0.0969 -1.0069 26.9627 -17.9664 0.3448 0.9352 -0.0012
-17 20 -13 0.1167 -16.9921 19.9891 -12.9618 0.2828 0.7839 -0.5701
1 32 0 0.1020 1.0049 31.9313 -0.0022 -0.1867 0.9676 0.1821
7 25 18 0.0943 7.0113 24.9211 17.9591 -0.6580 0.6120 0.4508
-13 24 22 0.1196 -12.9704 23.9400 21.9687 -0.7179 0.6722 -0.2359
-8 25 22 0.1084 -7.9742 24.9327 21.9644 -0.7349 0.6740 -0.0558
-10 3 36 0.0725 -9.9668 2.9667 35.9407 -0.9911 -0.0679 -0.1570

loop_
_geom_angle_atom_site_label_1
_geom_angle_atom_site_label_2
_geom_angle_atom_site_label_3
_geom_angle
P2 Ru1 P1 104.95(3)
C3 Ru1 P2 96.00(9)
C3 Ru1 P1 110.88(9)
C91 Ru1 P2 92.44(9)
C91 Ru1 P1 87.68(9)
C91 Ru1 C3 156.69(13)
C91 Ru1 C5 101.23(12)
C91 Ru1 C2 122.25(12)
C91 Ru1 C4 135.04(12)
C91 Ru1 C1 95.06(12)
C5 Ru1 P2 147.61(9)
C5 Ru1 P1 104.82(9)
C5 Ru1 C3 61.33(12)
C2 Ru1 P2 86.50(9)
C2 Ru1 P1 147.93(9)
C2 Ru1 C3 37.25(12)
C2 Ru1 C5 61.35(13)
C2 Ru1 C4 61.30(13)
C2 Ru1 C1 36.81(13)
C4 Ru1 P2 131.24(9)
C4 Ru1 P1 89.97(9)
C4 Ru1 C3 36.36(12)
C4 Ru1 C5 36.82(12)
C4 Ru1 C1 61.27(12)
C1 Ru1 P2 113.60(10)
C1 Ru1 P1 141.16(10)
C1 Ru1 C3 61.65(12)
C1 Ru1 C5 36.64(13)
C61 P2 Ru1 109.80(11)
C61 P2 C51 104.59(16)
C41 P2 Ru1 124.67(11)
C41 P2 C61 105.92(15)
C41 P2 C51 97.83(14)
C51 P2 Ru1 111.92(11)
C11 P1 Ru1 107.80(11)
C31 P1 Ru1 119.32(11)
C31 P1 C11 103.48(14)
C21 P1 Ru1 122.66(11)
C21 P1 C11 101.38(15)
C21 P1 C31 99.43(15)
F3 P3 F6 89.46(12)
F3 P3 F2 89.64(12)
F3 P3 F4 89.45(12)
F3 P3 F1 179.25(15)
F6 P3 F2 89.95(12)
F6 P3 F4 89.83(14)
F2 P3 F4 179.07(14)
F5 P3 F3 90.25(13)
F5 P3 F6 179.71(14)
F5 P3 F2 90.11(14)
F5 P3 F4 90.11(15)
F5 P3 F1 90.24(15)
F1 P3 F6 90.05(13)
F1 P3 F2 89.78(14)
F1 P3 F4 91.12(14)
Ru1 C3 H3 123.0
C2 C3 Ru1 70.69(18)
C2 C3 H3 126.4
C4 C3 Ru1 71.62(18)
C4 C3 H3 126.4
C4 C3 C2 107.3(3)
C110 C111 C94 121.2(3)
C110 C111 C98 119.5(3)
C98 C111 C94 119.3(3)
C92 C91 Ru1 176.2(3)
C107 C108 C93 121.0(3)
C107 C108 C109 119.3(3)
C109 C108 C93 119.7(3)
C111 C110 C109 119.7(3)
C101 C110 C111 120.2(3)
C101 C110 C109 120.1(3)
C31 C32 H32 119.8
C31 C32 C33 120.4(3)
C33 C32 H32 119.8
C111 C94 C93 119.3(3)
C95 C94 C111 119.0(3)
C95 C94 C93 121.6(3)
C108 C107 H107 119.4
C106 C107 C108 121.1(3)
C106 C107 H107 119.4
C1AA C11 P1 118.8(2)
C12 C11 P1 122.7(2)
C12 C11 C1AA 118.5(3)
C32 C31 P1 120.7(2)
C32 C31 C36 118.3(3)
C36 C31 P1 121.0(2)
C11 C1AA H1AA 119.5
C15 C1AA C11 121.0(3)
C15 C1AA H1AA 119.5
C22 C21 P1 118.2(3)
C22 C21 C26 118.5(3)
C26 C21 P1 123.0(3)
Ru1 C5 H5 122.6
C4 C5 Ru1 71.45(18)
C4 C5 H5 126.1
C1 C5 Ru1 71.54(19)
C1 C5 H5 126.1
C1 C5 C4 107.8(3)
C91 C92 C93 175.4(4)
C66 C61 P2 122.3(3)
C66 C61 C62 119.1(3)
C62 C61 P2 118.0(3)
C42 C41 P2 116.4(2)
C46 C41 P2 124.4(3)
C46 C41 C42 119.0(3)
Ru1 C2 H2 121.6
C3 C2 Ru1 72.06(19)
C3 C2 H2 125.9
C1 C2 Ru1 72.09(19)
C1 C2 C3 108.1(3)
C1 C2 H2 125.9
C94 C93 C108 118.9(3)
C92 C93 C108 120.3(3)
C92 C93 C94 120.8(3)
C110 C101 C100 118.7(3)
C110 C101 C102 118.8(3)
C102 C101 C100 122.5(3)
Ru1 C4 H4 122.3
C3 C4 Ru1 72.03(19)
C3 C4 C5 108.8(3)
C3 C4 H4 125.6
C5 C4 Ru1 71.74(18)
C5 C4 H4 125.6
Ru1 C1 H1 122.7
C5 C1 Ru1 71.82(19)
C5 C1 C2 108.0(3)
C5 C1 H1 126.0
C2 C1 Ru1 71.10(18)
C2 C1 H1 126.0
C94 C95 H95 119.4
C96 C95 C94 121.3(3)
C96 C95 H95 119.4
C41 C42 H42 119.8
C43 C42 C41 120.4(3)
C43 C42 H42 119.8
C43 C44 H44 120.3
C45 C44 H44 120.3
C45 C44 C43 119.5(3)
C41 C46 H46 119.9
C41 C46 C45 120.2(3)
C45 C46 H46 119.9
C108 C109 C110 121.0(3)
C104 C109 C108 119.4(3)
C104 C109 C110 119.6(3)
C56 C51 P2 119.8(3)
C56 C51 C52 119.2(3)
C52 C51 P2 120.9(3)
C11 C12 H12 119.9
C13 C12 C11 120.3(3)
C13 C12 H12 119.9
C61 C66 H66 119.9
C61 C66 C65 120.2(4)
C65 C66 H66 119.9
C101 C100 H100 119.2
C99 C100 C101 121.6(3)
C99 C100 H100 119.2
C21 C22 H22 119.6
C23 C22 C21 120.9(4)
C23 C22 H22 119.6
C109 C104 C103 119.0(3)
C105 C104 C109 119.2(3)
C105 C104 C103 121.7(3)
C31 C36 H36 119.7
C35 C36 C31 120.6(3)
C35 C36 H36 119.7
C26 C25 H25 119.9
C26 C25 C24 120.2(4)
C24 C25 H25 119.9
C32 C33 H33 119.6
C34 C33 C32 120.7(3)
C34 C33 H33 119.6
C51 C56 H56 119.9
C51 C56 C55 120.1(4)
C55 C56 H56 119.9
C101 C102 H102 119.2
C103 C102 C101 121.6(3)
C103 C102 H102 119.2
C42 C43 H43 119.9
C44 C43 C42 120.2(3)
C44 C43 H43 119.9
C104 C103 H103 119.5
C102 C103 C104 120.9(3)
C102 C103 H103 119.5
C44 C45 C46 120.6(3)
C44 C45 H45 119.7
C46 C45 H45 119.7
C61 C62 H62 120.0
C61 C62 C63 120.1(4)
C63 C62 H62 120.0
C1AA C15 H15 120.0
C1AA C15 C14 120.0(3)
C14 C15 H15 120.0
C95 C96 H96 119.9
C97 C96 C95 120.3(3)
C97 C96 H96 119.9
C104 C105 H105 119.5
C106 C105 C104 120.9(3)
C106 C105 H105 119.5
C100 C99 H99 119.4
C100 C99 C98 121.1(3)
C98 C99 H99 119.4
C96 C97 H97 119.4
C96 C97 C98 121.2(3)
C98 C97 H97 119.4
C33 C34 H34 120.2
C33 C34 C35 119.5(3)
C35 C34 H34 120.2
C12 C13 H13 119.9
C14 C13 C12 120.3(3)
C14 C13 H13 119.9
C51 C52 H52 119.9
C53 C52 C51 120.2(4)
C53 C52 H52 119.9
C111 C98 C99 118.8(3)
C97 C98 C111 118.9(3)
C97 C98 C99 122.3(3)
C66 C65 H65 119.7
C64 C65 C66 120.5(4)
C64 C65 H65 119.7
C36 C35 C34 120.4(3)
C36 C35 H35 119.8
C34 C35 H35 119.8
C21 C26 H26 119.7
C25 C26 C21 120.7(4)
C25 C26 H26 119.7
C107 C106 H106 120.0
C105 C106 C107 120.1(3)
C105 C106 H106 120.0
C15 C14 H14 120.0
C13 C14 C15 119.9(3)
C13 C14 H14 120.0
C25 C24 H24 120.3
C23 C24 C25 119.4(3)
C23 C24 H24 120.3
C22 C23 C24 120.4(4)
C22 C23 H23 119.8
C24 C23 H23 119.8
C65 C64 H64 119.9
C65 C64 C63 120.2(3)
C63 C64 H64 119.9
C52 C53 H53 119.7
C54 C53 C52 120.5(4)
C54 C53 H53 119.7
C56 C55 H55 120.0
C54 C55 C56 120.1(4)
C54 C55 H55 120.0
C62 C63 H63 120.0
C64 C63 C62 120.0(4)
C64 C63 H63 120.0
C53 C54 H54 120.1
C55 C54 C53 119.8(4)
C55 C54 H54 120.1
Cl3 C81 H81A 108.7
Cl3 C81 H81B 108.7
Cl4 C81 Cl3 114.3(9)
Cl4 C81 H81A 108.7
Cl4 C81 H81B 108.7
H81A C81 H81B 107.6
Cl1 C71 H71A 106.5
Cl1 C71 H71B 106.5
H71A C71 H71B 106.5
Cl2 C71 Cl1 123.3(7)
Cl2 C71 H71A 106.5
Cl2 C71 H71B 106.5

loop_
_geom_bond_atom_site_label_1
_geom_bond_atom_site_label_2
_geom_bond_distance
Ru1 P2 2.3196(8)
Ru1 P1 2.3209(8)
Ru1 C3 2.255(3)
Ru1 C91 1.925(3)
Ru1 C5 2.253(3)
Ru1 C2 2.237(3)
Ru1 C4 2.250(3)
Ru1 C1 2.250(3)
P2 C61 1.832(3)
P2 C41 1.832(3)
P2 C51 1.843(3)
P1 C11 1.846(3)
P1 C31 1.841(3)
P1 C21 1.832(3)
P3 F3 1.591(2)
P3 F6 1.597(2)
P3 F2 1.600(2)
P3 F5 1.591(2)
P3 F4 1.601(2)
P3 F1 1.592(2)
C3 H3 0.9500
C3 C2 1.435(5)
C3 C4 1.405(5)
C111 C110 1.421(4)
C111 C94 1.428(4)
C111 C98 1.426(5)
C91 C92 1.250(5)
C108 C107 1.394(5)
C108 C93 1.459(4)
C108 C109 1.419(4)
C110 C101 1.414(4)
C110 C109 1.425(5)
C32 H32 0.9500
C32 C31 1.385(5)
C32 C33 1.402(4)
C94 C93 1.453(4)
C94 C95 1.390(5)
C107 H107 0.9500
C107 C106 1.385(5)
C11 C1AA 1.400(4)
C11 C12 1.398(5)
C31 C36 1.411(5)
C1AA H1AA 0.9500
C1AA C15 1.384(5)
C21 C22 1.386(5)
C21 C26 1.394(5)
C5 H5 0.9500
C5 C4 1.422(5)
C5 C1 1.416(5)
C92 C93 1.378(4)
C61 C66 1.386(5)
C61 C62 1.395(5)
C41 C42 1.394(5)
C41 C46 1.387(5)
C2 H2 0.9500
C2 C1 1.417(5)
C101 C100 1.427(5)
C101 C102 1.426(5)
C4 H4 0.9500
C1 H1 0.9500
C95 H95 0.9500
C95 C96 1.386(5)
C42 H42 0.9500
C42 C43 1.389(5)
C44 H44 0.9500
C44 C43 1.384(5)
C44 C45 1.382(5)
C46 H46 0.9500
C46 C45 1.390(5)
C109 C104 1.413(5)
C51 C56 1.389(5)
C51 C52 1.392(5)
C12 H12 0.9500
C12 C13 1.396(5)
C66 H66 0.9500
C66 C65 1.399(5)
C100 H100 0.9500
C100 C99 1.351(5)
C22 H22 0.9500
C22 C23 1.378(5)
C104 C103 1.436(5)
C104 C105 1.406(5)
C36 H36 0.9500
C36 C35 1.375(5)
C25 H25 0.9500
C25 C26 1.381(5)
C25 C24 1.386(6)
C33 H33 0.9500
C33 C34 1.366(5)
C56 H56 0.9500
C56 C55 1.400(5)
C102 H102 0.9500
C102 C103 1.346(5)
C43 H43 0.9500
C103 H103 0.9500
C45 H45 0.9500
C62 H62 0.9500
C62 C63 1.401(5)
C15 H15 0.9500
C15 C14 1.386(5)
C96 H96 0.9500
C96 C97 1.377(5)
C105 H105 0.9500
C105 C106 1.378(5)
C99 H99 0.9500
C99 C98 1.427(5)
C97 H97 0.9500
C97 C98 1.400(5)
C34 H34 0.9500
C34 C35 1.395(5)
C13 H13 0.9500
C13 C14 1.385(5)
C52 H52 0.9500
C52 C53 1.387(5)
C65 H65 0.9500
C65 C64 1.365(6)
C35 H35 0.9500
C26 H26 0.9500
C106 H106 0.9500
C14 H14 0.9500
C24 H24 0.9500
C24 C23 1.383(6)
C23 H23 0.9500
C64 H64 0.9500
C64 C63 1.383(6)
C53 H53 0.9500
C53 C54 1.381(6)
C55 H55 0.9500
C55 C54 1.379(6)
C63 H63 0.9500
C54 H54 0.9500
Cl3 C81 1.709(13)
Cl4 C81 1.697(16)
C81 H81A 0.9900
C81 H81B 0.9900
Cl1 C71 1.717(10)
C71 H71A 0.9900
C71 H71B 0.9900
C71 Cl2 1.505(10)

loop_
_geom_torsion_atom_site_label_1
_geom_torsion_atom_site_label_2
_geom_torsion_atom_site_label_3
_geom_torsion_atom_site_label_4
_geom_torsion
Ru1 P2 C61 C66 89.9(3)
Ru1 P2 C61 C62 -81.0(3)
Ru1 P2 C41 C42 -50.8(3)
Ru1 P2 C41 C46 133.7(3)
Ru1 P2 C51 C56 28.1(3)
Ru1 P2 C51 C52 -156.4(2)
Ru1 P1 C11 C1AA -44.9(3)
Ru1 P1 C11 C12 138.6(3)
Ru1 P1 C31 C32 -16.7(3)
Ru1 P1 C31 C36 163.9(2)
Ru1 P1 C21 C22 -71.3(3)
Ru1 P1 C21 C26 115.6(3)
Ru1 C3 C2 C1 -63.5(2)
Ru1 C3 C4 C5 62.7(2)
Ru1 C5 C4 C3 -62.9(2)
Ru1 C5 C1 C2 62.3(2)
Ru1 C2 C1 C5 -62.8(2)
P2 C61 C66 C65 -171.1(3)
P2 C61 C62 C63 172.3(3)
P2 C41 C42 C43 -177.2(3)
P2 C41 C46 C45 177.1(3)
P2 C51 C56 C55 175.8(3)
P2 C51 C52 C53 -177.8(3)
P1 C11 C1AA C15 -177.8(3)
P1 C11 C12 C13 176.8(3)
P1 C31 C36 C35 179.7(3)
P1 C21 C22 C23 -174.0(3)
P1 C21 C26 C25 173.1(3)
C3 C2 C1 Ru1 63.5(2)
C3 C2 C1 C5 0.7(4)
C111 C110 C101 C100 -0.2(4)
C111 C110 C101 C102 -179.2(3)
C111 C110 C109 C108 1.8(4)
C111 C110 C109 C104 179.9(3)
C111 C94 C93 C108 5.2(4)
C111 C94 C93 C92 -174.4(3)
C111 C94 C95 C96 -0.3(5)
C108 C107 C106 C105 -1.0(6)
C108 C109 C104 C103 177.0(3)
C108 C109 C104 C105 -1.3(5)
C110 C111 C94 C93 -2.8(4)
C110 C111 C94 C95 179.1(3)
C110 C111 C98 C99 2.7(4)
C110 C111 C98 C97 -179.1(3)
C110 C101 C100 C99 0.8(5)
C110 C101 C102 C103 -0.3(5)
C110 C109 C104 C103 -1.2(5)
C110 C109 C104 C105 -179.5(3)
C32 C31 C36 C35 0.2(5)
C32 C33 C34 C35 0.4(5)
C94 C111 C110 C101 177.8(3)
C94 C111 C110 C109 -0.7(4)
C94 C111 C98 C99 -176.7(3)
C94 C111 C98 C97 1.5(4)
C94 C95 C96 C97 2.1(5)
C107 C108 C93 C94 177.2(3)
C107 C108 C93 C92 -3.2(5)
C107 C108 C109 C110 179.4(3)
C107 C108 C109 C104 1.2(5)
C11 P1 C31 C32 103.0(3)
C11 P1 C31 C36 -76.4(3)
C11 P1 C21 C22 168.8(3)
C11 P1 C21 C26 -4.4(3)
C11 C1AA C15 C14 1.1(5)
C11 C12 C13 C14 0.5(5)
C31 P1 C11 C1AA -172.2(3)
C31 P1 C11 C12 11.3(3)
C31 P1 C21 C22 62.8(3)
C31 P1 C21 C26 -110.3(3)
C31 C32 C33 C34 -0.1(5)
C31 C36 C35 C34 0.0(6)
C1AA C11 C12 C13 0.3(5)
C1AA C15 C14 C13 -0.3(5)
C21 P1 C11 C1AA 85.1(3)
C21 P1 C11 C12 -91.4(3)
C21 P1 C31 C32 -152.8(3)
C21 P1 C31 C36 27.8(3)
C21 C22 C23 C24 1.5(5)
C61 P2 C41 C42 -179.5(3)
C61 P2 C41 C46 5.0(3)
C61 P2 C51 C56 147.0(3)
C61 P2 C51 C52 -37.6(3)
C61 C66 C65 C64 -0.4(5)
C61 C62 C63 C64 -1.3(5)
C41 P2 C61 C66 -133.1(3)
C41 P2 C61 C62 56.0(3)
C41 P2 C51 C56 -104.3(3)
C41 P2 C51 C52 71.2(3)
C41 C42 C43 C44 0.4(5)
C41 C46 C45 C44 -0.7(6)
C2 C3 C4 Ru1 -62.1(2)
C2 C3 C4 C5 0.6(4)
C93 C108 C107 C106 178.5(3)
C93 C108 C109 C110 0.8(4)
C93 C108 C109 C104 -177.4(3)
C93 C94 C95 C96 -178.4(3)
C101 C110 C109 C108 -176.8(3)
C101 C110 C109 C104 1.3(4)
C101 C100 C99 C98 0.4(5)
C101 C102 C103 C104 0.4(5)
C4 C3 C2 Ru1 62.7(2)
C4 C3 C2 C1 -0.8(4)
C4 C5 C1 Ru1 -62.6(2)
C4 C5 C1 C2 -0.3(4)
C1 C5 C4 Ru1 62.7(2)
C1 C5 C4 C3 -0.2(4)
C95 C94 C93 C108 -176.7(3)
C95 C94 C93 C92 3.7(5)
C95 C96 C97 C98 -2.1(5)
C42 C41 C46 C45 1.6(5)
C46 C41 C42 C43 -1.5(5)
C109 C108 C107 C106 -0.1(5)
C109 C108 C93 C94 -4.2(4)
C109 C108 C93 C92 175.4(3)
C109 C110 C101 C100 178.4(3)
C109 C110 C101 C102 -0.6(4)
C109 C104 C103 C102 0.4(5)
C109 C104 C105 C106 0.3(5)
C51 P2 C61 C66 -30.3(3)
C51 P2 C61 C62 158.7(3)
C51 P2 C41 C42 72.8(3)
C51 P2 C41 C46 -102.7(3)
C51 C56 C55 C54 1.8(6)
C51 C52 C53 C54 2.5(6)
C12 C11 C1AA C15 -1.1(5)
C12 C13 C14 C15 -0.5(5)
C66 C61 C62 C63 1.0(5)
C66 C65 C64 C63 0.1(6)
C100 C101 C102 C103 -179.2(3)
C100 C99 C98 C111 -2.1(5)
C100 C99 C98 C97 179.7(3)
C22 C21 C26 C25 0.0(5)
C104 C105 C106 C107 0.9(6)
C25 C24 C23 C22 -1.7(5)
C33 C32 C31 P1 -179.6(2)
C33 C32 C31 C36 -0.2(5)
C33 C34 C35 C36 -0.3(6)
C56 C51 C52 C53 -2.4(5)
C56 C55 C54 C53 -1.7(6)
C102 C101 C100 C99 179.8(3)
C43 C44 C45 C46 -0.4(6)
C103 C104 C105 C106 -177.9(3)
C45 C44 C43 C42 0.6(5)
C62 C61 C66 C65 -0.2(5)
C96 C97 C98 C111 0.3(5)
C96 C97 C98 C99 178.4(3)
C105 C104 C103 C102 178.6(3)
C52 C51 C56 C55 0.3(5)
C52 C53 C54 C55 -0.4(6)
C98 C111 C110 C101 -1.6(4)
C98 C111 C110 C109 179.8(3)
C98 C111 C94 C93 176.7(3)
C98 C111 C94 C95 -1.5(4)
C65 C64 C63 C62 0.7(6)
C26 C21 C22 C23 -0.6(5)
C26 C25 C24 C23 1.1(5)
C24 C25 C26 C21 -0.2(5)

loop_
_smtbx_masks_void_nr
_smtbx_masks_void_average_x
_smtbx_masks_void_average_y
_smtbx_masks_void_average_z
_smtbx_masks_void_volume
_smtbx_masks_void_count_electrons
1 -0.972 0.000 0.500 705.5 7.4
2 0.037 0.154 0.148 8.8 0.0
3 -0.693 0.500 1.000 705.5 7.4
4 0.037 0.346 0.648 8.8 0.0
5 -0.037 0.654 0.352 8.8 0.0
6 -0.037 0.846 0.852 8.8 0.0
7 0.250 0.130 0.000 56.5 0.0
8 0.250 0.370 0.500 56.5 0.0
9 0.250 0.635 0.500 49.2 1.7
10 0.250 0.865 1.000 49.2 1.7
11 0.463 0.154 0.852 8.8 0.0
12 0.463 0.346 0.352 8.8 0.0
13 0.537 0.654 0.648 8.8 0.0
14 0.537 0.846 0.148 8.8 0.0
15 0.750 0.630 0.500 56.5 0.0
16 0.750 0.870 0.000 56.5 0.0
17 0.750 0.135 0.000 49.2 1.7
18 0.750 0.365 0.500 49.2 1.7
